data_4117120
loop_
_publ_author_name
'Stephen F. Martin'
'Kenneth J. Barr'

_publ_section_title
;
 Vinylogous Mannich Reactions. The Asymmetric Total Synthesis of
 (+)-Croomine
;
_journal_name_full 'Journal of the American Chemical Society'
_journal_page_first 3299
_journal_page_last 3300
_journal_paper_doi 10.1021/ja9542146
_journal_volume 118
_journal_year 1996
_chemical_formula_sum 'C18 H25 N O4'
_chemical_formula_weight 319.39
_chemical_name_systematic
; 
 ? 
;
_space_group_IT_number 19
_symmetry_cell_setting orthorhombic
_symmetry_space_group_name_Hall 'P 2ac 2ab'
_symmetry_space_group_name_H-M 'P 21 21 21'
_atom_sites_solution_hydrogens geom
_atom_sites_solution_primary direct
_atom_sites_solution_secondary difmap
_audit_creation_method SHELXL
_cell_angle_alpha 90.00
_cell_angle_beta 90.00
_cell_angle_gamma 90.00
_cell_formula_units_Z 4
_cell_length_a 9.1980(10)
_cell_length_b 12.5600(10)
_cell_length_c 14.2970(10)
_cell_measurement_temperature 298(2)
_cell_volume 1651.7(3)
_computing_structure_refinement 'SHELXL-93 (Sheldrick, 1993)'
_computing_structure_solution 'SHELXS-86 (Sheldrick, 1990)'
_diffrn_ambient_temperature 298(2)
_diffrn_radiation_monochromator graphite
_diffrn_radiation_source 'normal-focus sealed tube'
_diffrn_radiation_type MoK\a
_diffrn_radiation_wavelength 0.71073
_diffrn_reflns_av_R_equivalents 0.0000
_diffrn_reflns_av_sigmaI/netI 0.0584
_diffrn_reflns_limit_h_max 10
_diffrn_reflns_limit_h_min 0
_diffrn_reflns_limit_k_max 0
_diffrn_reflns_limit_k_min -14
_diffrn_reflns_limit_l_max 16
_diffrn_reflns_limit_l_min 0
_diffrn_reflns_number 1653
_diffrn_reflns_theta_max 25.00
_diffrn_reflns_theta_min 2.16
_exptl_absorpt_coefficient_mu 0.090
_exptl_crystal_density_diffrn 1.284
_exptl_crystal_F_000 688
_refine_diff_density_max 0.152
_refine_diff_density_min -0.143
_refine_diff_density_rms 0.036
_refine_ls_abs_structure_details 'Flack H D (1983), Acta Cryst. A39, 876-881'
_refine_ls_abs_structure_Flack -3.24(286)
_refine_ls_extinction_coef 0.0099(13)
_refine_ls_extinction_expression Fc^*^=kFc[1+0.001xFc^2^\l^3^/sin(2\q)]^-1/4^
_refine_ls_extinction_method SHELXL
_refine_ls_goodness_of_fit_all 1.018
_refine_ls_goodness_of_fit_obs 1.080
_refine_ls_matrix_type full
_refine_ls_number_parameters 209
_refine_ls_number_reflns 1653
_refine_ls_number_restraints 0
_refine_ls_restrained_S_all 1.018
_refine_ls_restrained_S_obs 1.080
_refine_ls_R_factor_all 0.0964
_refine_ls_R_factor_obs 0.0485
_refine_ls_shift/esd_max 0.000
_refine_ls_shift/esd_mean 0.000
_refine_ls_structure_factor_coef Fsqd
_refine_ls_weighting_details 'w=1/[\s^2^(Fo^2^)+(0.0372P)^2^+0.4400P] where P=(Fo^2^+2Fc^2^)/3'
_refine_ls_weighting_scheme calc
_refine_ls_wR_factor_all 0.1092
_refine_ls_wR_factor_obs 0.0888
_reflns_number_observed 1053
_reflns_number_total 1653
_reflns_observed_criterion >2sigma(I)
_cod_data_source_file ja9542146_3.cif
_cod_data_source_block 15
_cod_depositor_comments
;
The following automatic conversions were performed:

'_refine_ls_weighting_scheme' value 'calc
w=1/[\s^2^(Fo^2^)+(0.0372P)^2^+0.4400P] where P=(Fo^2^+2Fc^2^)/3' was
changed to 'calc'. New tag '_refine_ls_weighting_details' was
created. The value of the new tag was set to
'w=1/[\s^2^(Fo^2^)+(0.0372P)^2^+0.4400P] where P=(Fo^2^+2Fc^2^)/3'.

Automatic conversion script
Id: cif_fix_values 3143 2015-03-26 13:38:13Z robertas 
;
_cod_database_code 4117120

loop_
_symmetry_equiv_pos_as_xyz
'x, y, z'
'-x+1/2, -y, z+1/2'
'-x, y+1/2, -z+1/2'
'x+1/2, -y+1/2, -z'

loop_
_atom_site_aniso_label
_atom_site_aniso_U_11
_atom_site_aniso_U_22
_atom_site_aniso_U_33
_atom_site_aniso_U_23
_atom_site_aniso_U_13
_atom_site_aniso_U_12
C1 0.049(3) 0.055(3) 0.048(3) 0.008(3) -0.004(3) 0.001(3)
C2 0.040(3) 0.069(4) 0.057(3) 0.004(3) -0.002(3) 0.004(3)
C3 0.044(3) 0.044(3) 0.047(3) 0.005(3) 0.006(3) -0.006(2)
N 0.042(2) 0.034(2) 0.045(2) 0.007(2) 0.001(2) 0.004(2)
C5 0.057(3) 0.039(3) 0.054(3) 0.009(3) 0.003(3) 0.008(3)
C6 0.065(3) 0.051(3) 0.055(3) 0.016(3) -0.001(3) 0.017(3)
C7 0.049(3) 0.076(4) 0.060(3) 0.008(3) -0.006(3) 0.022(3)
C8 0.039(3) 0.056(3) 0.058(3) 0.002(3) -0.004(3) -0.005(2)
C9 0.046(3) 0.033(3) 0.045(3) 0.006(2) 0.001(2) 0.000(2)
C9A 0.040(3) 0.032(2) 0.039(3) -0.001(2) -0.005(2) 0.000(2)
O9 0.054(2) 0.036(2) 0.045(2) 0.006(2) 0.000(2) -0.009(2)
C10 0.060(3) 0.039(3) 0.048(3) -0.005(2) 0.001(3) 0.000(3)
C11 0.058(3) 0.048(3) 0.041(3) 0.000(3) -0.007(3) -0.002(3)
C12 0.040(3) 0.048(3) 0.050(3) 0.011(3) 0.003(3) -0.005(3)
O12 0.084(3) 0.054(2) 0.061(2) 0.020(2) 0.001(2) -0.010(2)
C13 0.084(4) 0.076(4) 0.048(3) -0.008(3) 0.003(3) -0.006(3)
C14 0.037(3) 0.056(3) 0.054(3) -0.001(3) 0.012(3) -0.006(3)
O14 0.065(2) 0.038(2) 0.058(2) 0.001(2) 0.005(2) 0.010(2)
C15 0.058(3) 0.043(3) 0.046(3) 0.004(3) 0.018(3) -0.007(3)
C16 0.039(3) 0.045(3) 0.043(3) -0.003(2) 0.012(3) 0.003(2)
C17 0.057(3) 0.045(3) 0.054(3) 0.002(3) 0.005(3) 0.006(3)
O17 0.090(3) 0.041(2) 0.097(3) 0.003(2) -0.021(3) -0.015(2)
C18 0.057(3) 0.053(3) 0.062(3) 0.001(3) -0.002(3) 0.004(3)

loop_
_atom_site_label
_atom_site_type_symbol
_atom_site_fract_x
_atom_site_fract_y
_atom_site_fract_z
_atom_site_U_iso_or_equiv
_atom_site_thermal_displace_type
_atom_site_occupancy
_atom_site_calc_flag
_atom_site_refinement_flags
C1 C 0.6737(5) 0.0722(4) 0.3641(3) 0.0504(13) Uani 1 d .
H1A H 0.6795(5) 0.0113(4) 0.4045(3) 0.061 Uiso 1 d R
H1B H 0.6849(5) 0.1358(4) 0.4006(3) 0.061 Uiso 1 d R
C2 C 0.7829(5) 0.0688(4) 0.2839(3) 0.0550(14) Uani 1 d .
H2A H 0.7929(5) -0.0023(4) 0.2601(3) 0.066 Uiso 1 d R
H2B H 0.8762(5) 0.0947(4) 0.3037(3) 0.066 Uiso 1 d R
C3 C 0.7128(5) 0.1406(4) 0.2095(3) 0.0451(12) Uani 1 d .
H3 H 0.7535(5) 0.2107(4) 0.2145(3) 0.054 Uiso 1 d R
N N 0.5577(4) 0.1466(3) 0.2308(2) 0.0406(10) Uani 1 d .
C5 C 0.4953(5) 0.2536(4) 0.2287(4) 0.0501(13) Uani 1 d .
H5A H 0.5532(5) 0.2974(4) 0.1882(4) 0.060 Uiso 1 d R
H5B H 0.4991(5) 0.2835(4) 0.2905(4) 0.060 Uiso 1 d R
C6 C 0.3386(5) 0.2539(4) 0.1958(3) 0.0571(14) Uani 1 d .
H6A H 0.3314(5) 0.2065(4) 0.1433(3) 0.068 Uiso 1 d R
H6B H 0.3133(5) 0.3240(4) 0.1745(3) 0.068 Uiso 1 d R
C7 C 0.2295(5) 0.2165(4) 0.2674(4) 0.062(2) Uani 1 d .
H7A H 0.2360(5) 0.2640(4) 0.3198(4) 0.074 Uiso 1 d R
H7B H 0.1331(5) 0.2219(4) 0.2422(4) 0.074 Uiso 1 d R
C8 C 0.2553(5) 0.1058(4) 0.3064(4) 0.0510(14) Uani 1 d .
H8A H 0.1722(5) 0.0827(4) 0.3417(4) 0.061 Uiso 1 d R
H8B H 0.2648(5) 0.0597(4) 0.2532(4) 0.061 Uiso 1 d R
C9 C 0.3908(5) 0.0928(4) 0.3674(3) 0.0412(12) Uani 1 d .
C9A C 0.5290(5) 0.0753(4) 0.3102(3) 0.0371(11) Uani 1 d .
H9A H 0.5190(5) 0.0057(4) 0.2832(3) 0.045 Uiso 1 d R
O9 O 0.3712(3) -0.0121(2) 0.4145(2) 0.0452(8) Uani 1 d .
C10 C 0.3976(6) 0.1704(3) 0.4495(3) 0.0491(13) Uani 1 d .
H10A H 0.4646(6) 0.2274(3) 0.4377(3) 0.059 Uiso 1 d R
H10B H 0.3027(6) 0.2001(3) 0.4599(3) 0.059 Uiso 1 d R
C11 C 0.4418(6) 0.1048(4) 0.5343(3) 0.0491(13) Uani 1 d .
H11 H 0.5458(6) 0.1078(4) 0.5396(3) 0.059 Uiso 1 d R
C12 C 0.3987(5) -0.0062(4) 0.5072(3) 0.0461(12) Uani 1 d .
O12 O 0.3902(4) -0.0840(3) 0.5555(2) 0.0663(11) Uani 1 d .
C13 C 0.3761(6) 0.1384(4) 0.6270(3) 0.069(2) Uani 1 d .
H13A H 0.4129(6) 0.0932(4) 0.6756(3) 0.104 Uiso 1 d R
H13B H 0.4000(6) 0.2111(4) 0.6408(3) 0.104 Uiso 1 d R
H13C H 0.2724(6) 0.1309(4) 0.6231(3) 0.104 Uiso 1 d R
C14 C 0.7360(5) 0.0985(4) 0.1102(3) 0.0490(13) Uani 1 d .
H14 H 0.8383(5) 0.0909(4) 0.0986(3) 0.059 Uiso 1 d R
O14 O 0.6678(4) -0.0051(2) 0.1013(2) 0.0536(9) Uani 1 d .
C15 C 0.6672(5) 0.1621(4) 0.0352(3) 0.0493(13) Uani 1 d .
H15 H 0.6945(5) 0.2337(4) 0.0193(3) 0.059 Uiso 1 d R
C16 C 0.5646(5) 0.1067(4) -0.0074(3) 0.0423(12) Uani 1 d .
C17 C 0.5615(6) 0.0008(4) 0.0350(4) 0.0518(13) Uani 1 d .
O17 O 0.4847(4) -0.0736(3) 0.0176(3) 0.0759(12) Uani 1 d .
C18 C 0.4671(5) 0.1378(4) -0.0858(3) 0.0575(14) Uani 1 d .
H18A H 0.4855(5) 0.2098(4) -0.1049(3) 0.086 Uiso 1 d R
H18B H 0.4820(5) 0.0908(4) -0.1378(3) 0.086 Uiso 1 d R
H18C H 0.3686(5) 0.1316(4) -0.0643(3) 0.086 Uiso 1 d R

loop_
_atom_type_symbol
_atom_type_description
_atom_type_scat_dispersion_real
_atom_type_scat_dispersion_imag
_atom_type_scat_source
C C 0.0033 0.0016 'International Tables Vol C Tables 4.2.6.8 and 6.1.1.4'
H H 0.0000 0.0000 'International Tables Vol C Tables 4.2.6.8 and 6.1.1.4'
N N 0.0061 0.0033 'International Tables Vol C Tables 4.2.6.8 and 6.1.1.4'
O O 0.0106 0.0060 'International Tables Vol C Tables 4.2.6.8 and 6.1.1.4'

loop_
_geom_angle_atom_site_label_1
_geom_angle_atom_site_label_2
_geom_angle_atom_site_label_3
_geom_angle
C2 C1 C9A 101.1(3)
C2 C1 H1A 113.2(3)
C9A C1 H1A 111.7(3)
C2 C1 H1B 111.2(3)
C9A C1 H1B 110.1(3)
H1A C1 H1B 109.3
C1 C2 C3 103.2(4)
C1 C2 H2A 110.9(3)
C3 C2 H2A 109.8(3)
C1 C2 H2B 110.9(3)
C3 C2 H2B 112.4(3)
H2A C2 H2B 109.5
N C3 C14 110.4(4)
N C3 C2 107.2(4)
C14 C3 C2 112.4(4)
N C3 H3 108.6(3)
C14 C3 H3 109.4(2)
C2 C3 H3 108.8(3)
C3 N C5 115.2(4)
C3 N C9A 107.8(4)
C5 N C9A 120.4(4)
N C5 C6 112.4(4)
N C5 H5A 108.7(2)
C6 C5 H5A 109.8(3)
N C5 H5B 109.0(3)
C6 C5 H5B 108.6(3)
H5A C5 H5B 108.1
C7 C6 C5 114.9(4)
C7 C6 H6A 107.0(3)
C5 C6 H6A 107.9(3)
C7 C6 H6B 109.9(3)
C5 C6 H6B 109.3(3)
H6A C6 H6B 107.7
C6 C7 C8 115.6(4)
C6 C7 H7A 107.2(3)
C8 C7 H7A 105.9(3)
C6 C7 H7B 109.7(3)
C8 C7 H7B 110.3(3)
H7A C7 H7B 107.8
C7 C8 C9 115.8(4)
C7 C8 H8A 110.2(3)
C9 C8 H8A 108.5(2)
C7 C8 H8B 106.0(3)
C9 C8 H8B 108.3(3)
H8A C8 H8B 107.8
O9 C9 C9A 102.5(3)
O9 C9 C10 102.8(3)
C9A C9 C10 118.0(4)
O9 C9 C8 104.7(4)
C9A C9 C8 112.9(4)
C10 C9 C8 113.8(4)
N C9A C9 118.4(4)
N C9A C1 104.3(4)
C9 C9A C1 117.1(3)
N C9A H9A 105.2(2)
C9 C9A H9A 105.4(2)
C1 C9A H9A 105.1(3)
C12 O9 C9 111.9(4)
C11 C10 C9 106.1(3)
C11 C10 H10A 111.9(3)
C9 C10 H10A 111.5(2)
C11 C10 H10B 109.3(3)
C9 C10 H10B 109.2(3)
H10A C10 H10B 108.8
C12 C11 C13 112.3(4)
C12 C11 C10 103.1(4)
C13 C11 C10 116.0(4)
C12 C11 H11 108.6(3)
C13 C11 H11 108.5(3)
C10 C11 H11 107.9(3)
O12 C12 O9 120.5(5)
O12 C12 C11 128.8(5)
O9 C12 C11 110.7(4)
C11 C13 H13A 109.2(3)
C11 C13 H13B 110.7(3)
H13A C13 H13B 109.5
C11 C13 H13C 108.6(3)
H13A C13 H13C 109.5
H13B C13 H13C 109.5
O14 C14 C15 103.6(4)
O14 C14 C3 109.3(4)
C15 C14 C3 115.2(4)
O14 C14 H14 108.6(2)
C15 C14 H14 110.4(3)
C3 C14 H14 109.4(2)
C17 O14 C14 108.8(4)
C16 C15 C14 110.8(4)
C16 C15 H15 124.8(3)
C14 C15 H15 124.4(3)
C15 C16 C17 107.6(5)
C15 C16 C18 129.8(5)
C17 C16 C18 122.6(5)
O17 C17 O14 121.7(5)
O17 C17 C16 129.5(5)
O14 C17 C16 108.9(5)
C16 C18 H18A 110.8(3)
C16 C18 H18B 109.7(3)
H18A C18 H18B 109.5
C16 C18 H18C 107.9(2)
H18A C18 H18C 109.5
H18B C18 H18C 109.5

loop_
_geom_bond_atom_site_label_1
_geom_bond_atom_site_label_2
_geom_bond_distance
C1 C2 1.525(6)
C1 C9A 1.539(6)
C1 H1A 0.96
C1 H1B 0.96
C2 C3 1.537(6)
C2 H2A 0.96
C2 H2B 0.96
C3 N 1.461(5)
C3 C14 1.530(6)
C3 H3 0.96
N C5 1.462(5)
N C9A 1.468(5)
C5 C6 1.516(6)
C5 H5A 0.96
C5 H5B 0.96
C6 C7 1.509(6)
C6 H6A 0.96
C6 H6B 0.96
C7 C8 1.517(6)
C7 H7A 0.96
C7 H7B 0.96
C8 C9 1.529(6)
C8 H8A 0.96
C8 H8B 0.96
C9 O9 1.490(5)
C9 C9A 1.528(6)
C9 C10 1.528(6)
C9A H9A 0.96
O9 C12 1.352(5)
C10 C11 1.521(6)
C10 H10A 0.96
C10 H10B 0.96
C11 C12 1.500(6)
C11 C13 1.516(6)
C11 H11 0.96
C12 O12 1.199(5)
C13 H13A 0.96
C13 H13B 0.96
C13 H13C 0.96
C14 O14 1.451(5)
C14 C15 1.480(6)
C14 H14 0.96
O14 C17 1.363(6)
C15 C16 1.321(6)
C15 H15 0.96
C16 C17 1.462(7)
C16 C18 1.487(6)
C17 O17 1.198(6)
C18 H18A 0.96
C18 H18B 0.96
C18 H18C 0.96
